data_8102019
loop_
_publ_author_name
'Wang, W.-D.'
'Wang, H.'
'Feng, W.-J.'
'Jin, Z.-M.'
'Hu, M.-L.'

_publ_section_title
;
Crystal structure of caffeinium perchlorate monohydrate, (C~8~H~11~N~4~O~2~)
[ClO~4~] &#x00B7; H~2~O
;
_journal_issue 3
_journal_name_full 'Zeitschrift f\"ur Kristallographie - New Crystal Structures'
_journal_page_first 375
_journal_page_last 376
_journal_volume 221
_journal_year 2006
_chemical_formula_sum 'C8 H13 Cl N4 O7'
_chemical_formula_weight 312.67
_chemical_melting_point 'C8 H11 N4 O2, Cl1 O4, H2 O'
_chemical_name_systematic
;
 caffeinium perchlorate monohydrate
;
_space_group_IT_number 14
_symmetry_cell_setting monoclinic
_symmetry_space_group_name_Hall '-P 2ybc'
_symmetry_space_group_name_H-M 'P 1 21/c 1'
_atom_sites_solution_hydrogens geom
_atom_sites_solution_primary direct
_atom_sites_solution_secondary difmap
_audit_creation_method SHELXL-97
_cell_angle_alpha 90.00
_cell_angle_beta 112.200(10)
_cell_angle_gamma 90.00
_cell_formula_units_Z 4
_cell_length_a 13.061(2)
_cell_length_b 6.5080(10)
_cell_length_c 16.963(4)
_cell_measurement_reflns_used 31
_cell_measurement_temperature 290(2)
_cell_measurement_theta_max 14.37
_cell_measurement_theta_min 4.73
_cell_volume 1335.0(4)
_computing_cell_refinement 'Siemens XSCANS (1994)'
_computing_data_collection 'Siemens XSCANS (1994)'
_computing_data_reduction 'Siemens SHELXTL (1998)'
_computing_molecular_graphics 'Siemens SHELXTL (1998)'
_computing_publication_material 'Siemens SHELXTL (1998)'
_computing_structure_refinement 'SHELXL-97 (Sheldrick, 1997)'
_computing_structure_solution 'SHELXS-97 (Sheldrick, 1997)'
_diffrn_ambient_temperature 290(2)
_diffrn_measured_fraction_theta_full 1.000
_diffrn_measured_fraction_theta_max 1.000
_diffrn_measurement_device_type 'Siemens P4'
_diffrn_measurement_method omega
_diffrn_radiation_monochromator graphite
_diffrn_radiation_source 'normal-focus sealed tube'
_diffrn_radiation_type MoK\a
_diffrn_radiation_wavelength 0.71073
_diffrn_reflns_av_R_equivalents 0.0141
_diffrn_reflns_av_sigmaI/netI 0.0335
_diffrn_reflns_limit_h_max 15
_diffrn_reflns_limit_h_min 0
_diffrn_reflns_limit_k_max 7
_diffrn_reflns_limit_k_min 0
_diffrn_reflns_limit_l_max 19
_diffrn_reflns_limit_l_min -20
_diffrn_reflns_number 2593
_diffrn_reflns_theta_full 25.50
_diffrn_reflns_theta_max 25.50
_diffrn_reflns_theta_min 1.68
_diffrn_standards_decay_% 3.61
_diffrn_standards_interval_count 97
_diffrn_standards_number 3
_exptl_absorpt_coefficient_mu 0.325
_exptl_absorpt_correction_T_max 0.8866
_exptl_absorpt_correction_T_min 0.8290
_exptl_absorpt_correction_type psi-scan
_exptl_absorpt_process_details 'North et al., 1968'
_exptl_crystal_colour colorless
_exptl_crystal_density_diffrn 1.553
_exptl_crystal_density_method 'not measured'
_exptl_crystal_description block
_exptl_crystal_F_000 646
_exptl_crystal_size_max 0.60
_exptl_crystal_size_mid 0.42
_exptl_crystal_size_min 0.38
_refine_diff_density_max 0.514
_refine_diff_density_min -0.286
_refine_diff_density_rms 0.064
_refine_ls_extinction_method none
_refine_ls_goodness_of_fit_ref 1.023
_refine_ls_hydrogen_treatment mixed
_refine_ls_matrix_type full
_refine_ls_number_parameters 234
_refine_ls_number_reflns 2481
_refine_ls_number_restraints 20
_refine_ls_restrained_S_all 1.050
_refine_ls_R_factor_all 0.0983
_refine_ls_R_factor_gt 0.0682
_refine_ls_shift/su_max 0.000
_refine_ls_shift/su_mean 0.000
_refine_ls_structure_factor_coef Fsqd
_refine_ls_weighting_details 'calc w=1/[\s^2^(Fo^2^)+(0.1525P)^2^+0.0000P] where P=(Fo^2^+2Fc^2^)/3'
_refine_ls_weighting_scheme calc
_refine_ls_wR_factor_gt 0.2079
_refine_ls_wR_factor_ref 0.2277
_reflns_number_gt 1544
_reflns_number_total 2481
_reflns_threshold_expression >2sigma(I)
_cod_data_source_file 1267-1836.cff
_cod_data_source_block y19052
_cod_depositor_comments
;
The following automatic conversions were performed:
'_symmetry_cell_setting' value 'Monoclinic' changed to 'monoclinic'
according to '/home/saulius/struct/CIF-dictionaries/cif_core.dic'
dictionary named 'cif_core.dic' version 2.4.1 from 2010-06-29.

Automatic conversion script
Id: cif_fix_enum 1555 2011-01-17 13:19:09Z saulius 
;
_cod_original_sg_symbol_H-M P12(1)/c1
_cod_database_code 8102019

loop_
_symmetry_equiv_pos_as_xyz
'x, y, z'
'-x, y+1/2, -z+1/2'
'-x, -y, -z'
'x, -y-1/2, z-1/2'

loop_
_atom_site_label
_atom_site_type_symbol
_atom_site_fract_x
_atom_site_fract_y
_atom_site_fract_z
_atom_site_U_iso_or_equiv
_atom_site_adp_type
_atom_site_occupancy
_atom_site_symmetry_multiplicity
_atom_site_Wyckoff_symbol
_atom_site_calc_flag
_atom_site_refinement_flags
_atom_site_disorder_assembly
_atom_site_disorder_group
C1 C 0.4427(3) 0.2846(6) 0.0902(2) 0.0567(10) Uani 1 4 e d . . .
N1 N 0.4594(3) 0.4684(5) 0.13449(19) 0.0553(8) Uani 1 4 e d . . .
N2 N 0.3509(2) 0.1703(5) 0.08373(18) 0.0543(8) Uani 1 4 e d . . .
N3 N 0.1985(3) 0.1392(6) 0.1333(2) 0.0612(9) Uani 1 4 e d . . .
N4 N 0.2318(3) 0.4163(6) 0.2121(2) 0.0609(9) Uani 1 4 e d . . .
C2 C 0.2890(3) 0.2325(6) 0.1271(2) 0.0501(9) Uani 1 4 e d . . .
C3 C 0.3107(3) 0.4073(6) 0.1755(2) 0.0531(9) Uani 1 4 e d . . .
C4 C 0.3992(3) 0.5393(7) 0.1818(2) 0.0585(10) Uani 1 4 e d . . .
C5 C 0.1677(3) 0.2558(7) 0.1862(3) 0.0689(12) Uani 1 4 e d . . .
H5 H 0.1087 0.2260 0.2023 0.083 Uiso 1 4 e calc R . .
C6 C 0.5575(4) 0.5850(8) 0.1406(3) 0.0759(13) Uani 1 4 e d . . .
H6A H 0.5471 0.7270 0.1509 0.091 Uiso 1 4 e calc R . .
H6B H 0.5692 0.5724 0.0882 0.091 Uiso 1 4 e calc R . .
H6C H 0.6206 0.5322 0.1866 0.091 Uiso 1 4 e calc R . .
C7 C 0.3219(4) -0.0157(6) 0.0300(3) 0.0694(12) Uani 1 4 e d . . .
H7A H 0.3286 -0.1343 0.0652 0.083 Uiso 1 4 e calc R . .
H7B H 0.3710 -0.0291 0.0001 0.083 Uiso 1 4 e calc R . .
H7C H 0.2472 -0.0046 -0.0103 0.083 Uiso 1 4 e calc R . .
C8 C 0.2238(4) 0.5748(8) 0.2715(3) 0.0833(15) Uani 1 4 e d . . .
H8A H 0.1647 0.5409 0.2898 0.100 Uiso 1 4 e calc R . .
H8B H 0.2094 0.7058 0.2434 0.100 Uiso 1 4 e calc R . .
H8C H 0.2921 0.5810 0.3201 0.100 Uiso 1 4 e calc R . .
Cl Cl -0.1223(4) 0.5288(11) 0.1107(4) 0.140(4) Uani 0.501(12) 4 e d PD A 1
O3 O -0.1144(7) 0.616(2) 0.0360(6) 0.156(6) Uani 0.501(12) 4 e d PD A 1
O4 O -0.2264(6) 0.579(2) 0.1146(7) 0.171(6) Uani 0.501(12) 4 e d PD A 1
O5 O -0.0354(7) 0.608(2) 0.1844(6) 0.221(10) Uani 0.501(12) 4 e d PD A 1
O6 O -0.1108(10) 0.3103(11) 0.1085(9) 0.177(7) Uani 0.501(12) 4 e d PD A 1
Cl' Cl -0.1314(2) 0.5264(4) 0.10773(14) 0.0464(10) Uani 0.499(12) 4 e d PD A 2
O3' O -0.1188(10) 0.7436(7) 0.1048(8) 0.207(9) Uani 0.499(12) 4 e d PD A 2
O4' O -0.2411(4) 0.4677(16) 0.0547(6) 0.159(6) Uani 0.499(12) 4 e d PD A 2
O5' O -0.1081(11) 0.464(2) 0.1935(3) 0.233(11) Uani 0.499(12) 4 e d PD A 2
O6' O -0.0546(7) 0.427(2) 0.0778(8) 0.230(12) Uani 0.499(12) 4 e d PD A 2
O2 O 0.4228(3) 0.7006(5) 0.2220(2) 0.0803(10) Uani 1 4 e d . . .
O1 O 0.5053(2) 0.2290(5) 0.05687(18) 0.0770(10) Uani 1 4 e d . . .
O7 O 0.0969(4) -0.2098(7) 0.0653(3) 0.1243(16) Uani 1 4 e d . . .
H3N H 0.172(4) -0.003(7) 0.109(3) 0.074(13) Uiso 1 4 e d . . .

loop_
_atom_site_aniso_label
_atom_site_aniso_U_11
_atom_site_aniso_U_22
_atom_site_aniso_U_33
_atom_site_aniso_U_23
_atom_site_aniso_U_13
_atom_site_aniso_U_12
C1 0.055(2) 0.073(3) 0.0448(19) 0.0061(18) 0.0214(17) 0.0088(19)
N1 0.0539(18) 0.069(2) 0.0462(16) -0.0018(15) 0.0225(14) -0.0038(15)
N2 0.0518(17) 0.0634(19) 0.0488(16) -0.0056(15) 0.0203(13) 0.0027(15)
N3 0.0527(18) 0.073(2) 0.0597(19) -0.0003(18) 0.0229(15) -0.0025(17)
N4 0.058(2) 0.077(2) 0.0551(19) -0.0028(17) 0.0300(16) 0.0052(18)
C2 0.0446(19) 0.061(2) 0.0441(18) 0.0059(17) 0.0163(15) 0.0039(16)
C3 0.051(2) 0.065(2) 0.0450(19) -0.0014(17) 0.0207(16) 0.0045(17)
C4 0.060(2) 0.073(3) 0.0419(19) -0.0007(19) 0.0188(17) -0.002(2)
C5 0.057(2) 0.092(3) 0.067(3) 0.010(2) 0.033(2) 0.008(2)
C6 0.067(3) 0.098(3) 0.069(3) -0.005(2) 0.033(2) -0.019(2)
C7 0.075(3) 0.069(3) 0.068(3) -0.014(2) 0.031(2) 0.001(2)
C8 0.084(3) 0.102(4) 0.078(3) -0.015(3) 0.048(3) 0.012(3)
Cl 0.102(5) 0.174(8) 0.167(8) -0.009(6) 0.077(5) -0.006(5)
O3 0.109(8) 0.253(16) 0.138(9) 0.096(10) 0.083(7) 0.036(9)
O4 0.067(6) 0.304(18) 0.161(12) -0.010(11) 0.065(7) -0.009(8)
O5 0.082(7) 0.37(3) 0.171(13) -0.126(16) 0.000(7) -0.005(10)
O6 0.219(17) 0.115(9) 0.226(16) 0.014(9) 0.116(13) -0.009(9)
Cl' 0.0406(16) 0.0579(19) 0.0439(16) 0.0085(14) 0.0197(12) -0.0060(14)
O3' 0.239(18) 0.104(9) 0.24(2) 0.022(9) 0.045(15) -0.001(9)
O4' 0.110(8) 0.204(13) 0.136(10) -0.028(8) 0.015(7) -0.051(8)
O5' 0.38(3) 0.205(15) 0.104(9) 0.021(9) 0.073(14) -0.074(16)
O6' 0.100(8) 0.38(3) 0.218(17) -0.111(19) 0.074(9) 0.035(12)
O2 0.097(2) 0.079(2) 0.0729(19) -0.0253(17) 0.0408(17) -0.0188(18)
O1 0.0693(19) 0.102(2) 0.0749(19) -0.0065(17) 0.0447(16) 0.0039(16)
O7 0.125(3) 0.122(3) 0.145(4) -0.039(3) 0.073(3) -0.058(3)

loop_
_atom_type_symbol
_atom_type_description
_atom_type_scat_dispersion_real
_atom_type_scat_dispersion_imag
_atom_type_scat_source
C C 0.0033 0.0016 'International Tables Vol C Tables 4.2.6.8 and 6.1.1.4'
H H 0.0000 0.0000 'International Tables Vol C Tables 4.2.6.8 and 6.1.1.4'
N N 0.0061 0.0033 'International Tables Vol C Tables 4.2.6.8 and 6.1.1.4'
O O 0.0106 0.0060 'International Tables Vol C Tables 4.2.6.8 and 6.1.1.4'
Cl Cl 0.1484 0.1585 'International Tables Vol C Tables 4.2.6.8 and 6.1.1.4'

loop_
_geom_angle_atom_site_label_1
_geom_angle_atom_site_label_2
_geom_angle_atom_site_label_3
_geom_angle
_geom_angle_site_symmetry_1
_geom_angle_site_symmetry_3
_geom_angle_publ_flag
O1 C1 N2 121.4(4) . . ?
O1 C1 N1 121.0(4) . . ?
N2 C1 N1 117.5(3) . . ?
C1 N1 C4 126.1(3) . . ?
C1 N1 C6 116.2(3) . . ?
C4 N1 C6 117.2(3) . . ?
C2 N2 C1 118.6(3) . . ?
C2 N2 C7 121.1(3) . . ?
C1 N2 C7 120.3(3) . . ?
C5 N3 C2 106.6(4) . . ?
C5 N3 H3N 130(3) . . ?
C2 N3 H3N 123(3) . . ?
C5 N4 C3 107.8(3) . . ?
C5 N4 C8 125.9(4) . . ?
C3 N4 C8 126.3(4) . . ?
N2 C2 N3 128.6(4) . . ?
N2 C2 C3 123.2(3) . . ?
N3 C2 C3 108.2(3) . . ?
C2 C3 N4 106.4(3) . . ?
C2 C3 C4 122.0(3) . . ?
N4 C3 C4 131.6(4) . . ?
O2 C4 N1 121.6(4) . . ?
O2 C4 C3 126.2(4) . . ?
N1 C4 C3 112.2(3) . . ?
N4 C5 N3 111.0(4) . . ?
N4 C5 H5 124.5 . . ?
N3 C5 H5 124.5 . . ?
N1 C6 H6A 109.5 . . ?
N1 C6 H6B 109.5 . . ?
H6A C6 H6B 109.5 . . ?
N1 C6 H6C 109.5 . . ?
H6A C6 H6C 109.5 . . ?
H6B C6 H6C 109.5 . . ?
N2 C7 H7A 109.5 . . ?
N2 C7 H7B 109.5 . . ?
H7A C7 H7B 109.5 . . ?
N2 C7 H7C 109.5 . . ?
H7A C7 H7C 109.5 . . ?
H7B C7 H7C 109.5 . . ?
N4 C8 H8A 109.5 . . ?
N4 C8 H8B 109.5 . . ?
H8A C8 H8B 109.5 . . ?
N4 C8 H8C 109.5 . . ?
H8A C8 H8C 109.5 . . ?
H8B C8 H8C 109.5 . . ?
O4 Cl O3 109.9(3) . . ?
O4 Cl O5 109.3(3) . . ?
O3 Cl O5 109.4(3) . . ?
O4 Cl O6 110.1(3) . . ?
O3 Cl O6 109.2(3) . . ?
O5 Cl O6 108.9(3) . . ?
O4' Cl' O3' 110.2(3) . . ?
O4' Cl' O5' 110.0(3) . . ?
O3' Cl' O5' 109.6(3) . . ?
O4' Cl' O6' 109.0(3) . . ?
O3' Cl' O6' 109.1(3) . . ?
O5' Cl' O6' 108.8(3) . . ?

loop_
_geom_bond_atom_site_label_1
_geom_bond_atom_site_label_2
_geom_bond_distance
_geom_bond_site_symmetry_2
_geom_bond_publ_flag
C1 O1 1.212(4) . ?
C1 N2 1.380(5) . ?
C1 N1 1.385(5) . ?
N1 C4 1.398(5) . ?
N1 C6 1.458(5) . ?
N2 C2 1.345(4) . ?
N2 C7 1.476(5) . ?
N3 C5 1.349(5) . ?
N3 C2 1.367(5) . ?
N3 H3N 1.02(4) . ?
N4 C5 1.306(6) . ?
N4 C3 1.390(5) . ?
N4 C8 1.474(5) . ?
C2 C3 1.368(5) . ?
C3 C4 1.411(5) . ?
C4 O2 1.226(5) . ?
C5 H5 0.9300 . ?
C6 H6A 0.9600 . ?
C6 H6B 0.9600 . ?
C6 H6C 0.9600 . ?
C7 H7A 0.9600 . ?
C7 H7B 0.9600 . ?
C7 H7C 0.9600 . ?
C8 H8A 0.9600 . ?
C8 H8B 0.9600 . ?
C8 H8C 0.9600 . ?
Cl O4 1.425(3) . ?
Cl O3 1.428(3) . ?
Cl O5 1.431(3) . ?
Cl O6 1.432(3) . ?
Cl' O4' 1.426(3) . ?
Cl' O3' 1.426(3) . ?
Cl' O5' 1.428(3) . ?
Cl' O6' 1.437(3) . ?

loop_
_geom_hbond_atom_site_label_D
_geom_hbond_atom_site_label_H
_geom_hbond_atom_site_label_A
_geom_hbond_site_symmetry_A
_geom_hbond_distance_DH
_geom_hbond_distance_DA
_geom_hbond_distance_HA
_geom_hbond_angle_DHA
_geom_hbond_publ_flag
N3 H3N O7 . 1.02(4) 2.663(5) 1.67(5) 165(4) yes
C5 H5 O5' 2_545 0.93 3.096(4) 2.46 126 yes
C5 H5 O6 . 0.93 3.387(5) 2.76 126 yes
C7 H7B O1 3_655 0.96 3.421(5) 2.53 154 yes
C7 H7C O3' 3_565 0.96 3.289(5) 2.50 140 yes

loop_
_geom_torsion_atom_site_label_1
_geom_torsion_atom_site_label_2
_geom_torsion_atom_site_label_3
_geom_torsion_atom_site_label_4
_geom_torsion
_geom_torsion_site_symmetry_1
_geom_torsion_site_symmetry_2
_geom_torsion_site_symmetry_3
_geom_torsion_site_symmetry_4
_geom_torsion_publ_flag
O1 C1 N1 C4 -173.8(4) . . . . ?
N2 C1 N1 C4 7.8(5) . . . . ?
O1 C1 N1 C6 -1.9(5) . . . . ?
N2 C1 N1 C6 179.7(3) . . . . ?
O1 C1 N2 C2 175.3(3) . . . . ?
N1 C1 N2 C2 -6.2(5) . . . . ?
O1 C1 N2 C7 -4.8(6) . . . . ?
N1 C1 N2 C7 173.6(3) . . . . ?
C1 N2 C2 N3 -176.7(3) . . . . ?
C7 N2 C2 N3 3.5(6) . . . . ?
C1 N2 C2 C3 1.9(5) . . . . ?
C7 N2 C2 C3 -177.9(3) . . . . ?
C5 N3 C2 N2 177.7(4) . . . . ?
C5 N3 C2 C3 -1.0(4) . . . . ?
N2 C2 C3 N4 -178.1(3) . . . . ?
N3 C2 C3 N4 0.7(4) . . . . ?
N2 C2 C3 C4 1.6(5) . . . . ?
N3 C2 C3 C4 -179.5(3) . . . . ?
C5 N4 C3 C2 -0.1(4) . . . . ?
C8 N4 C3 C2 178.2(4) . . . . ?
C5 N4 C3 C4 -179.8(4) . . . . ?
C8 N4 C3 C4 -1.5(7) . . . . ?
C1 N1 C4 O2 176.9(4) . . . . ?
C6 N1 C4 O2 5.1(6) . . . . ?
C1 N1 C4 C3 -4.2(5) . . . . ?
C6 N1 C4 C3 -176.1(3) . . . . ?
C2 C3 C4 O2 178.2(4) . . . . ?
N4 C3 C4 O2 -2.1(7) . . . . ?
C2 C3 C4 N1 -0.6(5) . . . . ?
N4 C3 C4 N1 179.1(4) . . . . ?
C3 N4 C5 N3 -0.6(4) . . . . ?
C8 N4 C5 N3 -178.9(4) . . . . ?
C2 N3 C5 N4 1.0(4) . . . . ?
